data_2007086
loop_
_publ_author_name
'Blake, Alexander J.'
'Gilby, Liam M.'
'Gould, Robert O.'
'Lippolis, Vito'
'Parsons, Simon'
'Schr\"oder, Martin'

_publ_section_title
;
 Macrocyclic Thioether Complexes of Palladium with Dibromoiodide Anions
;
_journal_issue 3
_journal_name_full 'Acta Crystallographica Section C'
_journal_page_first 295
_journal_page_last 298
_journal_paper_doi 10.1107/S0108270197014212
_journal_volume 54
_journal_year 1998
_chemical_formula_iupac '[Pd (C10 H20 S4)] [I Br2]2'
_chemical_formula_moiety 'C10 H20 Pd S4 2+, 2I Br2 -'
_chemical_formula_sum 'C10 H20 Br4 I2 Pd S4'
_chemical_formula_weight 948.34
_chemical_name_systematic
;
 ?
;
_space_group_IT_number 15
_symmetry_cell_setting monoclinic
_symmetry_space_group_name_Hall '-I 2ya'
_symmetry_space_group_name_H-M 'I 1 2/a 1'
_audit_creation_method SHELXL
_cell_angle_alpha 90.00
_cell_angle_beta 93.468(10)
_cell_angle_gamma 90.00
_cell_formula_units_Z 4
_cell_length_a 14.651(2)
_cell_length_b 9.3117(7)
_cell_length_c 16.7648(11)
_cell_measurement_reflns_used 48
_cell_measurement_temperature 293(2)
_cell_measurement_theta_max 14
_cell_measurement_theta_min 13
_cell_volume 2283.0(4)
_computing_cell_refinement DIF4
_computing_data_collection 'DIF4 (Stoe & Cie, 1992a)'
_computing_data_reduction 'REDU4 (Stoe & Cie, 1992b)'
_computing_molecular_graphics 'SHELXTL/PC (Sheldrick, 1995)'
_computing_publication_material 'SHELXL93 (Sheldrick, 1993)'
_computing_structure_refinement 'SHELXL93 (Sheldrick, 1993)'
_computing_structure_solution 'SIR92 (Altomare et al., 1994)'
_diffrn_ambient_temperature 293(2)
_diffrn_measurement_device 'Stoe Stadi-4 four-circle'
_diffrn_measurement_method \w/\q
_diffrn_radiation_monochromator graphite
_diffrn_radiation_source 'fine-focus sealed tube'
_diffrn_radiation_type MoK\a
_diffrn_radiation_wavelength 0.71073
_diffrn_reflns_av_R_equivalents 0.0190
_diffrn_reflns_av_sigmaI/netI 0.0338
_diffrn_reflns_limit_h_max 17
_diffrn_reflns_limit_h_min -17
_diffrn_reflns_limit_k_max 0
_diffrn_reflns_limit_k_min -11
_diffrn_reflns_limit_l_max 0
_diffrn_reflns_limit_l_min -19
_diffrn_reflns_number 2523
_diffrn_reflns_theta_max 25.00
_diffrn_reflns_theta_min 2.50
_diffrn_standards_decay_% none
_diffrn_standards_interval_time 120
_diffrn_standards_number 3
_exptl_absorpt_coefficient_mu 10.877
_exptl_absorpt_correction_T_max 0.694
_exptl_absorpt_correction_T_min 0.176
_exptl_absorpt_correction_type '\y scans (North, Phillips & Matthews, 1968)'
_exptl_crystal_colour red
_exptl_crystal_density_diffrn 2.759
_exptl_crystal_density_meas ?
_exptl_crystal_description plate
_exptl_crystal_F_000 1744
_exptl_crystal_size_max 0.43
_exptl_crystal_size_mid 0.35
_exptl_crystal_size_min 0.04
_refine_diff_density_max '1.12 (0.89\%A from Br2)'
_refine_diff_density_min '-1.07 (0.84\%A from Br2)'
_refine_ls_extinction_coef 0.00123(10)
_refine_ls_extinction_method SHELXL
_refine_ls_goodness_of_fit_all 1.055
_refine_ls_goodness_of_fit_obs 1.053
_refine_ls_hydrogen_treatment 'constr with U~iso~(H) = 1.2U~eq~(C)'
_refine_ls_matrix_type full
_refine_ls_number_parameters 98
_refine_ls_number_reflns 1878
_refine_ls_number_restraints 0
_refine_ls_restrained_S_all 1.164
_refine_ls_restrained_S_obs 1.053
_refine_ls_R_factor_all 0.0523
_refine_ls_R_factor_obs .0392
_refine_ls_shift/esd_max 0.001
_refine_ls_shift/esd_mean 0.000
_refine_ls_structure_factor_coef Fsqd
_refine_ls_weighting_details 'w = 1/[\s^2^(Fo^2^)+(0.041P)^2^+29.01P] where P=(Fo^2^+2Fc^2^)/3'
_refine_ls_weighting_scheme calc
_refine_ls_wR_factor_all 0.1102
_refine_ls_wR_factor_obs .0903
_reflns_number_observed 1564
_reflns_number_total 1894
_reflns_observed_criterion I>2\s(I)
_cod_data_source_file ha1202.cif
_cod_data_source_block 2
_cod_depositor_comments
;
The following automatic conversions were performed:
'_symmetry_cell_setting' value 'Monoclinic' changed to 'monoclinic'
according to '/home/saulius/struct/CIF-dictionaries/cif_core.dic'
dictionary named 'cif_core.dic' version 2.4.1 from
2010-06-29.

'_geom_bond_publ_flag' value 'Yes' changed to 'yes' according
to '/home/saulius/struct/CIF-dictionaries/cif_core.dic' dictionary named
'cif_core.dic' version 2.4.1 from 2010-06-29 (6 times).

Automatic conversion script
Id: cif_fix_enum 1527 2010-12-29 10:47:43Z saulius 

The following automatic conversions were performed:

'_symmetry_cell_setting' value 'Monoclinic' changed to 'monoclinic'
according to /home/saulius/struct/CIF-dictionaries/cif_core.dic
dictionary named 'cif_core.dic' version 2.4.1 from 2010-06-29.

Automatic conversion script
Id: cif_fix_values 1715 2011-07-08 13:25:40Z adriana 

The following automatic conversions were performed:

'_exptl_crystal_density_meas' value 'not measured' was changed to '?'
- the value is perceived as not measured.

Automatic conversion script
Id: cif_fix_values 3008 2015-01-20 13:52:24Z robertas 

The following automatic conversions were performed:

'_refine_ls_weighting_scheme' value 'calc w =
1/[\s^2^(Fo^2^)+(0.041P)^2^+29.01P] where P=(Fo^2^+2Fc^2^)/3' was
changed to 'calc'. New tag '_refine_ls_weighting_details' was
created. The value of the new tag was set to 'w =
1/[\s^2^(Fo^2^)+(0.041P)^2^+29.01P] where P=(Fo^2^+2Fc^2^)/3'.

Automatic conversion script
Id: cif_fix_values 3143 2015-03-26 13:38:13Z robertas 
;
_cod_original_cell_volume 2282.9(4)
_cod_original_sg_symbol_H-M 'I 2/a'
_cod_database_code 2007086

loop_
_symmetry_equiv_pos_as_xyz
'x, y, z'
'-x+1/2, y, -z'
'x+1/2, y+1/2, z+1/2'
'-x+1, y+1/2, -z+1/2'
'-x, -y, -z'
'x-1/2, -y, z'
'-x+1/2, -y+1/2, -z+1/2'
'x, -y+1/2, z+1/2'

loop_
_atom_site_aniso_label
_atom_site_aniso_U_11
_atom_site_aniso_U_22
_atom_site_aniso_U_33
_atom_site_aniso_U_12
_atom_site_aniso_U_13
_atom_site_aniso_U_23
Pd .0290(5) .0310(4) .0295(4) -.0002(3) -.0043(4) -.0004(3)
S1 .0319(11) .0402(11) .0352(10) -.0039(9) -.0033(9) .0012(9)
C2 .039(5) .058(5) .039(5) -.006(4) -.008(4) .003(4)
C3 .025(4) .057(5) .050(5) .012(4) -.005(4) .012(4)
C4 .040(5) .035(4) .047(5) .004(4) .002(4) .008(4)
S5 .0339(12) .0367(11) .0384(11) .0024(8) -.0001(9) -.0017(9)
C6 .056(6) .030(4) .046(5) -.015(4) -.008(5) -.002(4)
C7 .035(5) .043(4) .040(4) -.008(4) -.006(4) -.001(4)
I .0344(4) .0629(4) .0353(3) .0060(3) -.0001(2) .0021(3)
Br1 .0611(7) .0657(7) .0619(7) -.0117(5) .0107(6) -.0086(5)
Br2 .0638(8) .0762(8) .1002(10) -.0092(6) .0175(7) -.0329(7)

loop_
_atom_site_label
_atom_site_fract_x
_atom_site_fract_y
_atom_site_fract_z
_atom_site_U_iso_or_equiv
_atom_site_thermal_displace_type
_atom_site_calc_flag
_atom_site_refinement_flags
_atom_site_occupancy
_atom_site_disorder_group
_atom_site_type_symbol
Pd 1.0000 .0000 1.0000 .0301(3) Uani d S 1 . Pd
S1 1.12982(15) .0841(2) 1.06734(12) .0360(5) Uani d . 1 . S
C2 1.1464(7) -.0446(10) 1.1487(5) .046(2) Uani d . 1 . C
H2A 1.1913(7) -.0075(10) 1.1884(5) .055 Uiso calc R 1 . H
H2B 1.0893(7) -.0577(10) 1.1742(5) .055 Uiso calc R 1 . H
C3 1.1785(6) -.1873(10) 1.1181(5) .044(2) Uani d . 1 . C
H3A 1.2272(6) -.1690(10) 1.0828(5) .053 Uiso calc R 1 . H
H3B 1.2048(6) -.2413(10) 1.1633(5) .053 Uiso calc R 1 . H
C4 1.1085(6) -.2806(9) 1.0744(5) .041(2) Uani d . 1 . C
H4A 1.0552(6) -.2883(9) 1.1058(5) .049 Uiso calc R 1 . H
H4B 1.1336(6) -.3763(9) 1.0689(5) .049 Uiso calc R 1 . H
S5 1.07356(15) -.2114(2) .97581(12) .0364(5) Uani d . 1 . S
C6 .9752(7) -.3233(9) .9444(5) .045(2) Uani d . 1 . C
H6A .9961(7) -.4114(9) .9206(5) .054 Uiso calc R 1 . H
H6B .9416(7) -.3485(9) .9905(5) .054 Uiso calc R 1 . H
C7 .9133(6) -.2433(9) .8844(5) .040(2) Uani d . 1 . C
H7A .8627(6) -.3043(9) .8658(5) .048 Uiso calc R 1 . H
H7B .9469(6) -.2157(9) .8388(5) .048 Uiso calc R 1 . H
I .86256(4) -.20923(7) 1.16481(3) .0443(2) Uani d . 1 . I
Br1 .90772(8) .04889(12) 1.22879(7) .0626(3) Uani d . 1 . Br
Br2 .81742(9) -.47120(14) 1.10871(9) .0796(4) Uani d . 1 . Br

loop_
_atom_type_symbol
_atom_type_description
_atom_type_scat_dispersion_real
_atom_type_scat_dispersion_imag
_atom_type_scat_source
C C 0.0033 0.0016 'International Tables Vol C Tables 4.2.6.8 and 6.1.1.4'
H H 0.0000 0.0000 'International Tables Vol C Tables 4.2.6.8 and 6.1.1.4'
S S 0.1246 0.1234 'International Tables Vol C Tables 4.2.6.8 and 6.1.1.4'
Br Br -0.2901 2.4595 'International Tables Vol C Tables 4.2.6.8 and 6.1.1.4'
Pd Pd -0.9988 1.0072 'International Tables Vol C Tables 4.2.6.8 and 6.1.1.4'
I I -0.4742 1.8119 'International Tables Vol C Tables 4.2.6.8 and 6.1.1.4'

loop_
_geom_angle_atom_site_label_1
_geom_angle_atom_site_label_2
_geom_angle_atom_site_label_3
_geom_angle_site_symmetry_1
_geom_angle_site_symmetry_3
_geom_angle
_geom_angle_publ_flag
S1 Pd S1 . 5_757 180.0 ?
S1 Pd S5 . 5_757 90.26(8) ?
S1 Pd S5 5_757 5_757 89.74(8) ?
S1 Pd S5 . . 89.74(8) yes
S1 Pd S5 5_757 . 90.26(8) ?
S5 Pd S5 5_757 . 180.0 ?
C7 S1 C2 5_757 . 103.7(4) ?
C7 S1 Pd 5_757 . 101.4(3) ?
C2 S1 Pd . . 102.3(3) ?
C7 S1 I 5_757 6_655 83.5(3) ?
C2 S1 I . 6_655 78.9(3) ?
Pd S1 I . 6_655 174.37(9) ?
C7 S1 I 5_757 5_757 102.8(3) ?
C2 S1 I . 5_757 153.5(3) ?
Pd S1 I . 5_757 72.34(5) ?
I S1 I 6_655 5_757 104.07(5) ?
C3 C2 S1 . . 110.8(6) ?
C4 C3 C2 . . 117.2(7) ?
C3 C4 S5 . . 112.6(6) ?
C4 S5 C6 . . 103.5(4) ?
C4 S5 Pd . . 104.7(3) ?
C6 S5 Pd . . 99.8(3) ?
C4 S5 Br2 . 5_747 87.7(3) ?
C6 S5 Br2 . 5_747 77.6(3) ?
Pd S5 Br2 . 5_747 167.59(9) ?
C4 S5 Br1 . 5_757 159.4(3) ?
C6 S5 Br1 . 5_757 93.8(3) ?
Pd S5 Br1 . 5_757 82.95(6) ?
Br2 S5 Br1 5_747 5_757 85.13(5) ?
C7 C6 S5 . . 110.0(6) ?
C6 C7 S1 . 5_757 108.5(6) ?
Br1 I Br2 . . 177.10(5) yes

loop_
_geom_bond_atom_site_label_1
_geom_bond_atom_site_label_2
_geom_bond_site_symmetry_2
_geom_bond_distance
_geom_bond_publ_flag
Pd S1 . 2.290(2) yes
Pd S1 5_757 2.290(2) ?
Pd S5 5_757 2.292(2) ?
Pd S5 . 2.292(2) yes
S1 C7 5_757 1.819(9) ?
S1 C2 . 1.821(9) ?
S1 I 6_655 3.870(2) yes
S1 I 5_757 4.071(2) ?
C2 C3 . 1.510(12) ?
C3 C4 . 1.501(12) ?
C4 S5 . 1.819(8) ?
S5 C6 . 1.830(8) ?
S5 Br2 5_747 3.684(2) yes
S5 Br1 5_757 3.774(2) ?
C6 C7 . 1.509(12) ?
C7 S1 5_757 1.819(9) ?
I Br1 . 2.6981(12) yes
I Br2 . 2.6827(13) yes

loop_
_geom_torsion_atom_site_label_1
_geom_torsion_atom_site_label_2
_geom_torsion_atom_site_label_3
_geom_torsion_atom_site_label_4
_geom_torsion_site_symmetry_1
_geom_torsion_site_symmetry_4
_geom_torsion
C7 S1 C2 C3 5_757 . 177.5(6)
I S1 C2 C3 6_655 . -102.1(6)
I S1 C2 C3 5_757 . -2.8(12)
S1 C2 C3 C4 . . -75.8(9)
C2 C3 C4 S5 . . 71.8(10)
C3 C4 S5 C6 . . -169.8(7)
C3 C4 S5 Br2 . 5_747 113.6(6)
C3 C4 S5 Br1 . 5_757 43.9(12)
C4 S5 C6 C7 . . 154.6(6)
Br2 S5 C6 C7 5_747 . -120.9(7)
Br1 S5 C6 C7 5_757 . -36.7(6)
S5 C6 C7 S1 . 5_757 -62.5(7)
